data_1503118
loop_
_publ_author_name
'Xu, Silong'
'Zou, Wen'
'Wu, Guiping'
'Song, Haibin'
'He, Zhengjie'

_publ_section_title
;
 Stereoselective synthesis of 1,2,3,4-tetrasubstituted dienes from
 allenoates and aldehydes: an observation of phosphine-induced
 chemoselectivity.
;
_journal_issue 15
_journal_name_full 'Organic letters'
_journal_page_first 3556
_journal_page_last 3559
_journal_paper_doi 10.1021/ol101429z
_journal_volume 12
_journal_year 2010
_chemical_formula_sum 'C17 H19 N O6'
_chemical_formula_weight 333.33
_chemical_name_systematic
; 
 ? 
;
_space_group_IT_number 2
_symmetry_cell_setting triclinic
_symmetry_space_group_name_Hall '-P 1'
_symmetry_space_group_name_H-M 'P -1'
_atom_sites_solution_hydrogens geom
_atom_sites_solution_primary direct
_atom_sites_solution_secondary difmap
_audit_creation_method SHELXL-97
_cell_angle_alpha 105.71(3)
_cell_angle_beta 98.61(3)
_cell_angle_gamma 96.29(3)
_cell_formula_units_Z 2
_cell_length_a 8.8667(18)
_cell_length_b 9.0480(18)
_cell_length_c 11.101(2)
_cell_measurement_reflns_used 2721
_cell_measurement_temperature 113(2)
_cell_measurement_theta_max 27.892
_cell_measurement_theta_min 2.353
_cell_volume 837.1(3)
_computing_cell_refinement crystalclear
_computing_data_collection 'crystalclear(Rigaku/MSC Inc., 2005)'
_computing_data_reduction crystalclear
_computing_molecular_graphics 'Bruker SHELXTL'
_computing_publication_material 'Bruker SHELXTL'
_computing_structure_refinement 'SHELXL-97 (Sheldrick, 1997)'
_computing_structure_solution 'SHELXS-97 (Sheldrick, 1990)'
_diffrn_ambient_temperature 113(2)
_diffrn_detector_area_resol_mean 7.31
_diffrn_measured_fraction_theta_full 0.995
_diffrn_measured_fraction_theta_max 0.995
_diffrn_measurement_device_type 'rigaku saturn CCD area detector'
_diffrn_measurement_method '\w and \f scans'
_diffrn_radiation_monochromator confocal
_diffrn_radiation_source 'rotating anode'
_diffrn_radiation_type MoK\a
_diffrn_radiation_wavelength 0.71073
_diffrn_reflns_av_R_equivalents 0.0745
_diffrn_reflns_av_sigmaI/netI 0.1687
_diffrn_reflns_limit_h_max 11
_diffrn_reflns_limit_h_min -11
_diffrn_reflns_limit_k_max 11
_diffrn_reflns_limit_k_min -11
_diffrn_reflns_limit_l_max 14
_diffrn_reflns_limit_l_min -14
_diffrn_reflns_number 10609
_diffrn_reflns_theta_full 27.88
_diffrn_reflns_theta_max 27.88
_diffrn_reflns_theta_min 2.35
_diffrn_standards_decay_% 0
_diffrn_standards_interval_count 0
_diffrn_standards_interval_time 0
_diffrn_standards_number 0
_exptl_absorpt_coefficient_mu 0.101
_exptl_absorpt_correction_T_max 0.9880
_exptl_absorpt_correction_T_min 0.9801
_exptl_absorpt_correction_type multi-scan
_exptl_absorpt_process_details crystalclear
_exptl_crystal_density_diffrn 1.323
_exptl_crystal_density_method 'not measured'
_exptl_crystal_F_000 352
_exptl_crystal_size_max 0.20
_exptl_crystal_size_mid 0.18
_exptl_crystal_size_min 0.12
_refine_diff_density_max 0.721
_refine_diff_density_min -0.432
_refine_diff_density_rms 0.146
_refine_ls_extinction_coef 1.79(5)
_refine_ls_extinction_expression Fc^*^=kFc[1+0.001xFc^2^\l^3^/sin(2\q)]^-1/4^
_refine_ls_extinction_method SHELXL
_refine_ls_goodness_of_fit_ref 0.613
_refine_ls_hydrogen_treatment constr
_refine_ls_matrix_type full
_refine_ls_number_parameters 221
_refine_ls_number_reflns 3981
_refine_ls_number_restraints 0
_refine_ls_restrained_S_all 0.613
_refine_ls_R_factor_all 0.0852
_refine_ls_R_factor_gt 0.0618
_refine_ls_shift/su_max 0.001
_refine_ls_shift/su_mean 0.000
_refine_ls_structure_factor_coef Fsqd
_refine_ls_weighting_details 'calc w=1/[\s^2^(Fo^2^)+(0.1217P)^2^+0.0000P] where P=(Fo^2^+2Fc^2^)/3'
_refine_ls_weighting_scheme calc
_refine_ls_wR_factor_gt 0.1422
_refine_ls_wR_factor_ref 0.1508
_reflns_number_gt 1792
_reflns_number_total 3981
_reflns_threshold_expression >2sigma(I)
_cod_data_source_file ol101429z_si_002.cif
_cod_data_source_block r91028a
_cod_depositor_comments
;
The following automatic conversions were performed:

'_symmetry_cell_setting' value 'Triclinic' changed to 'triclinic'
according to /home/saulius/struct/CIF-dictionaries/cif_core.dic
dictionary named 'cif_core.dic' version 2.4.2 from
2011-04-26.

'_exptl_absorpt_correction_type' value 'MULTI-SCAN'
changed to 'multi-scan' according to
/home/saulius/struct/CIF-dictionaries/cif_core.dic dictionary named
'cif_core.dic' version 2.4.2 from
2011-04-26.

'_refine_ls_hydrogen_treatment' value 'CONSTR' changed
to 'constr' according to
/home/saulius/struct/CIF-dictionaries/cif_core.dic dictionary named
'cif_core.dic' version 2.4.2 from 2011-04-26.

Automatic conversion script
Id: cif_fix_values 1715 2011-07-08 13:25:40Z adriana 
;
_cod_original_sg_symbol_H-M P-1
_cod_database_code 1503118

loop_
_symmetry_equiv_pos_as_xyz
'x, y, z'
'-x, -y, -z'

loop_
_atom_site_label
_atom_site_type_symbol
_atom_site_fract_x
_atom_site_fract_y
_atom_site_fract_z
_atom_site_U_iso_or_equiv
_atom_site_adp_type
_atom_site_occupancy
_atom_site_symmetry_multiplicity
_atom_site_calc_flag
_atom_site_refinement_flags
O1 O -0.60261(19) 0.24205(19) 0.18873(17) 0.0390(5) Uani 1 1 d .
O2 O -0.73949(17) 0.42352(19) 0.24668(16) 0.0366(5) Uani 1 1 d .
O3 O 0.15220(16) 0.86470(16) 0.83853(13) 0.0215(4) Uani 1 1 d .
O4 O 0.11350(15) 1.09299(16) 0.80301(13) 0.0196(4) Uani 1 1 d .
O5 O 0.44834(15) 1.06732(16) 0.83365(13) 0.0208(4) Uani 1 1 d .
O6 O 0.59135(16) 1.06726(17) 0.68233(14) 0.0255(4) Uani 1 1 d .
N1 N -0.6157(2) 0.3750(2) 0.24706(17) 0.0255(5) Uani 1 1 d .
C1 C -0.2028(2) 0.5293(2) 0.3933(2) 0.0212(5) Uani 1 1 d .
H1 H -0.1063 0.4991 0.3889 0.025 Uiso 1 1 calc R
C2 C -0.3331(2) 0.4318(2) 0.3165(2) 0.0219(5) Uani 1 1 d .
H2 H -0.3256 0.3362 0.2615 0.026 Uiso 1 1 calc R
C3 C -0.4746(2) 0.4804(2) 0.32371(19) 0.0190(5) Uani 1 1 d .
C4 C -0.4903(2) 0.6219(2) 0.4041(2) 0.0209(5) Uani 1 1 d .
H4 H -0.5868 0.6526 0.4059 0.025 Uiso 1 1 calc R
C5 C -0.3592(2) 0.7167(2) 0.4819(2) 0.0204(5) Uani 1 1 d .
H5 H -0.3680 0.8112 0.5380 0.024 Uiso 1 1 calc R
C6 C -0.2137(2) 0.6722(2) 0.47721(19) 0.0181(5) Uani 1 1 d .
C7 C -0.0774(2) 0.7745(2) 0.56548(19) 0.0185(5) Uani 1 1 d .
H7 H -0.0888 0.8163 0.6493 0.022 Uiso 1 1 calc R
C8 C 0.0604(2) 0.8136(2) 0.53791(19) 0.0175(5) Uani 1 1 d .
C9 C 0.0923(2) 0.7644(3) 0.40440(19) 0.0242(5) Uani 1 1 d .
H9A H 0.1530 0.6819 0.3961 0.036 Uiso 1 1 calc R
H9B H 0.1479 0.8513 0.3872 0.036 Uiso 1 1 calc R
H9C H -0.0036 0.7288 0.3448 0.036 Uiso 1 1 calc R
C10 C 0.1891(2) 0.9079(2) 0.63997(19) 0.0166(4) Uani 1 1 d .
C11 C 0.1524(2) 0.9512(2) 0.77244(19) 0.0172(4) Uani 1 1 d .
C12 C 0.0710(3) 1.1461(3) 0.9283(2) 0.0241(5) Uani 1 1 d .
H12A H 0.1548 1.1436 0.9945 0.029 Uiso 1 1 calc R
H12B H -0.0199 1.0790 0.9327 0.029 Uiso 1 1 calc R
C13 C 0.0385(3) 1.3089(3) 0.9466(2) 0.0363(6) Uani 1 1 d .
H13A H 0.1285 1.3739 0.9406 0.054 Uiso 1 1 calc R
H13B H 0.0124 1.3477 1.0291 0.054 Uiso 1 1 calc R
H13C H -0.0462 1.3096 0.8819 0.054 Uiso 1 1 calc R
C14 C 0.3308(2) 0.9471(2) 0.61870(19) 0.0184(5) Uani 1 1 d .
H14 H 0.3430 0.9165 0.5342 0.022 Uiso 1 1 calc R
C15 C 0.4694(2) 1.0329(2) 0.71265(19) 0.0184(5) Uani 1 1 d .
C16 C 0.5826(2) 1.1492(2) 0.9314(2) 0.0232(5) Uani 1 1 d .
H16A H 0.6751 1.1121 0.9064 0.028 Uiso 1 1 calc R
H16B H 0.5718 1.1280 1.0111 0.028 Uiso 1 1 calc R
C17 C 0.5980(3) 1.3209(3) 0.9500(2) 0.0405(7) Uani 1 1 d .
H17A H 0.6207 1.3429 0.8741 0.061 Uiso 1 1 calc R
H17B H 0.6802 1.3738 1.0204 0.061 Uiso 1 1 calc R
H17C H 0.5030 1.3560 0.9673 0.061 Uiso 1 1 calc R

loop_
_atom_site_aniso_label
_atom_site_aniso_U_11
_atom_site_aniso_U_22
_atom_site_aniso_U_33
_atom_site_aniso_U_23
_atom_site_aniso_U_13
_atom_site_aniso_U_12
O1 0.0389(10) 0.0261(9) 0.0377(10) -0.0072(8) -0.0011(8) -0.0013(8)
O2 0.0207(9) 0.0402(10) 0.0411(11) 0.0048(8) -0.0031(8) 0.0016(7)
O3 0.0233(8) 0.0242(8) 0.0181(8) 0.0082(6) 0.0041(6) 0.0028(6)
O4 0.0235(8) 0.0214(8) 0.0154(7) 0.0051(6) 0.0067(6) 0.0069(6)
O5 0.0175(8) 0.0262(8) 0.0154(8) 0.0028(6) 0.0026(6) -0.0021(6)
O6 0.0190(8) 0.0329(9) 0.0223(8) 0.0046(7) 0.0076(6) -0.0022(6)
N1 0.0247(10) 0.0277(11) 0.0207(10) 0.0052(8) 0.0008(8) -0.0014(8)
C1 0.0188(11) 0.0240(11) 0.0218(11) 0.0068(9) 0.0040(9) 0.0070(9)
C2 0.0282(12) 0.0183(11) 0.0179(11) 0.0028(8) 0.0039(9) 0.0042(9)
C3 0.0181(10) 0.0199(11) 0.0160(10) 0.0042(8) 0.0001(8) -0.0023(9)
C4 0.0155(10) 0.0235(11) 0.0232(11) 0.0057(9) 0.0036(8) 0.0042(8)
C5 0.0197(11) 0.0186(11) 0.0211(11) 0.0025(9) 0.0055(9) 0.0017(8)
C6 0.0181(10) 0.0210(11) 0.0150(10) 0.0053(8) 0.0035(8) 0.0022(8)
C7 0.0185(10) 0.0200(11) 0.0155(10) 0.0029(8) 0.0031(8) 0.0030(8)
C8 0.0200(11) 0.0184(10) 0.0151(10) 0.0056(8) 0.0029(8) 0.0055(8)
C9 0.0209(11) 0.0357(13) 0.0141(10) 0.0054(9) 0.0027(8) 0.0015(9)
C10 0.0185(10) 0.0176(10) 0.0145(10) 0.0057(8) 0.0029(8) 0.0042(8)
C11 0.0129(10) 0.0206(11) 0.0155(10) 0.0027(8) 0.0015(8) -0.0003(8)
C12 0.0297(12) 0.0285(12) 0.0144(10) 0.0029(9) 0.0084(9) 0.0080(10)
C13 0.0553(17) 0.0299(13) 0.0232(12) 0.0022(10) 0.0113(12) 0.0141(12)
C14 0.0186(11) 0.0206(11) 0.0157(10) 0.0043(8) 0.0040(8) 0.0034(8)
C15 0.0202(11) 0.0188(11) 0.0158(10) 0.0040(8) 0.0046(8) 0.0032(8)
C16 0.0205(11) 0.0280(12) 0.0162(10) 0.0040(9) -0.0023(9) -0.0026(9)
C17 0.0567(17) 0.0249(13) 0.0305(14) 0.0031(11) -0.0017(12) -0.0074(12)

loop_
_atom_type_symbol
_atom_type_description
_atom_type_scat_dispersion_real
_atom_type_scat_dispersion_imag
_atom_type_scat_source
C C 0.0033 0.0016 'International Tables Vol C Tables 4.2.6.8 and 6.1.1.4'
H H 0.0000 0.0000 'International Tables Vol C Tables 4.2.6.8 and 6.1.1.4'
N N 0.0061 0.0033 'International Tables Vol C Tables 4.2.6.8 and 6.1.1.4'
O O 0.0106 0.0060 'International Tables Vol C Tables 4.2.6.8 and 6.1.1.4'

loop_
_geom_angle_atom_site_label_1
_geom_angle_atom_site_label_2
_geom_angle_atom_site_label_3
_geom_angle
C11 O4 C12 115.93(16)
C15 O5 C16 116.44(16)
O2 N1 O1 123.55(18)
O2 N1 C3 118.50(18)
O1 N1 C3 117.94(18)
C2 C1 C6 121.14(19)
C2 C1 H1 119.4
C6 C1 H1 119.4
C3 C2 C1 118.19(19)
C3 C2 H2 120.9
C1 C2 H2 120.9
C2 C3 C4 122.53(19)
C2 C3 N1 119.00(19)
C4 C3 N1 118.42(18)
C3 C4 C5 118.56(19)
C3 C4 H4 120.7
C5 C4 H4 120.7
C4 C5 C6 120.74(19)
C4 C5 H5 119.6
C6 C5 H5 119.6
C5 C6 C1 118.83(18)
C5 C6 C7 118.88(18)
C1 C6 C7 122.23(18)
C8 C7 C6 127.09(19)
C8 C7 H7 116.5
C6 C7 H7 116.5
C7 C8 C10 120.29(18)
C7 C8 C9 122.40(19)
C10 C8 C9 117.31(17)
C8 C9 H9A 109.5
C8 C9 H9B 109.5
H9A C9 H9B 109.5
C8 C9 H9C 109.5
H9A C9 H9C 109.5
H9B C9 H9C 109.5
C14 C10 C8 122.99(18)
C14 C10 C11 121.67(19)
C8 C10 C11 115.28(17)
O3 C11 O4 125.20(18)
O3 C11 C10 123.74(18)
O4 C11 C10 110.98(17)
O4 C12 C13 107.65(18)
O4 C12 H12A 110.2
C13 C12 H12A 110.2
O4 C12 H12B 110.2
C13 C12 H12B 110.2
H12A C12 H12B 108.5
C12 C13 H13A 109.5
C12 C13 H13B 109.5
H13A C13 H13B 109.5
C12 C13 H13C 109.5
H13A C13 H13C 109.5
H13B C13 H13C 109.5
C10 C14 C15 128.00(19)
C10 C14 H14 116.0
C15 C14 H14 116.0
O6 C15 O5 123.58(19)
O6 C15 C14 122.56(19)
O5 C15 C14 113.86(17)
O5 C16 C17 110.55(18)
O5 C16 H16A 109.5
C17 C16 H16A 109.5
O5 C16 H16B 109.5
C17 C16 H16B 109.5
H16A C16 H16B 108.1
C16 C17 H17A 109.5
C16 C17 H17B 109.5
H17A C17 H17B 109.5
C16 C17 H17C 109.5
H17A C17 H17C 109.5
H17B C17 H17C 109.5

loop_
_geom_bond_atom_site_label_1
_geom_bond_atom_site_label_2
_geom_bond_distance
O1 N1 1.230(2)
O2 N1 1.226(2)
O3 C11 1.209(2)
O4 C11 1.333(2)
O4 C12 1.464(2)
O5 C15 1.341(2)
O5 C16 1.459(2)
O6 C15 1.213(2)
N1 C3 1.476(3)
C1 C2 1.383(3)
C1 C6 1.397(3)
C1 H1 0.9300
C2 C3 1.381(3)
C2 H2 0.9300
C3 C4 1.382(3)
C4 C5 1.383(3)
C4 H4 0.9300
C5 C6 1.397(3)
C5 H5 0.9300
C6 C7 1.479(3)
C7 C8 1.337(3)
C7 H7 0.9300
C8 C10 1.480(3)
C8 C9 1.507(3)
C9 H9A 0.9600
C9 H9B 0.9600
C9 H9C 0.9600
C10 C14 1.340(3)
C10 C11 1.510(3)
C12 C13 1.498(3)
C12 H12A 0.9700
C12 H12B 0.9700
C13 H13A 0.9600
C13 H13B 0.9600
C13 H13C 0.9600
C14 C15 1.473(3)
C14 H14 0.9300
C16 C17 1.498(3)
C16 H16A 0.9700
C16 H16B 0.9700
C17 H17A 0.9600
C17 H17B 0.9600
C17 H17C 0.9600

loop_
_geom_torsion_atom_site_label_1
_geom_torsion_atom_site_label_2
_geom_torsion_atom_site_label_3
_geom_torsion_atom_site_label_4
_geom_torsion
C6 C1 C2 C3 0.8(3)
C1 C2 C3 C4 0.1(3)
C1 C2 C3 N1 -177.15(18)
O2 N1 C3 C2 -174.58(19)
O1 N1 C3 C2 6.7(3)
O2 N1 C3 C4 8.0(3)
O1 N1 C3 C4 -170.67(19)
C2 C3 C4 C5 -1.2(3)
N1 C3 C4 C5 176.04(18)
C3 C4 C5 C6 1.5(3)
C4 C5 C6 C1 -0.6(3)
C4 C5 C6 C7 -177.74(19)
C2 C1 C6 C5 -0.6(3)
C2 C1 C6 C7 176.48(19)
C5 C6 C7 C8 -136.8(2)
C1 C6 C7 C8 46.2(3)
C6 C7 C8 C10 -175.21(18)
C6 C7 C8 C9 4.6(3)
C7 C8 C10 C14 178.2(2)
C9 C8 C10 C14 -1.5(3)
C7 C8 C10 C11 1.1(3)
C9 C8 C10 C11 -178.73(17)
C12 O4 C11 O3 1.4(3)
C12 O4 C11 C10 178.31(16)
C14 C10 C11 O3 -96.6(3)
C8 C10 C11 O3 80.6(2)
C14 C10 C11 O4 86.4(2)
C8 C10 C11 O4 -96.37(19)
C11 O4 C12 C13 177.52(17)
C8 C10 C14 C15 -176.52(18)
C11 C10 C14 C15 0.5(3)
C16 O5 C15 O6 -0.6(3)
C16 O5 C15 C14 178.67(16)
C10 C14 C15 O6 -177.3(2)
C10 C14 C15 O5 3.4(3)
C15 O5 C16 C17 84.7(2)
